data_2311480
loop_
_publ_author_name
'Okeke, Ugochukwu'
'Gultneh, Yilma'
'Butcher, Ray J.'

_publ_section_title
;
 Crystal structure of
 aqua-(perchlorato)bis-[\m-(<i>E</i>)-2-({[2-(pyridin-2-yl)eth-yl]imino}-meth-yl)phenolato-\k<sup>4</sup><i>N</i>,<i>N</i>',<i>O</i>:<i>O</i>]dicopper(II)
 perchlorate.
;
_journal_coeditor_code HG5497
_journal_issue 'Pt 11'
_journal_name_full 'Acta crystallographica. Section E, Crystallographic communications'
_journal_page_first 1708
_journal_page_last 1711
_journal_paper_doi 10.1107/S2056989017014694
_journal_volume 73
_journal_year 2017
_chemical_formula_iupac '[Cu2 (Cl O4) (C14 H13 N2 O)2 (H2 O)] Cl O4'
_chemical_formula_moiety 'C28 H28 Cl Cu2 N4 O7 +, Cl O4 -'
_chemical_formula_sum 'C28 H28 Cl2 Cu2 N4 O11'
_chemical_formula_weight 794.52
_chemical_name_systematic
'Aqua(perchlorato)bis[\m-(<i>E</i>)-2-({[2-(pyridin-2-yl)ethyl]imino}methyl)phenolato-\k^4^<i>N</i>,<i>N</i>',<i>O</i>:<i>O</i>]dicopper(II) perchlorate'
_space_group_crystal_system monoclinic
_space_group_IT_number 14
_space_group_name_Hall '-P 2ybc'
_space_group_name_H-M_alt 'P 1 21/c 1'
_atom_sites_solution_hydrogens mixed
_audit_creation_method SHELXL-2016/6
_cell_angle_alpha 90
_cell_angle_beta 98.180(3)
_cell_angle_gamma 90
_cell_formula_units_Z 4
_cell_length_a 7.4829(4)
_cell_length_b 16.8867(8)
_cell_length_c 24.2649(13)
_cell_measurement_reflns_used 4638
_cell_measurement_temperature 100(2)
_cell_measurement_theta_max 25.869
_cell_measurement_theta_min 2.412
_cell_volume 3035.0(3)
_computing_cell_refinement
;
APEX3 (Bruker, 2015)
;
_computing_data_collection
;
APEX3 (Bruker, 2015)
;
_computing_data_reduction
;
SAINT (Bruker, 2015)
;
_computing_molecular_graphics
;
SHELXTL (Sheldrick, 2008)
;
_computing_publication_material
;
SHELXTL (Sheldrick, 2008)
;
_computing_structure_refinement
;
SHELXL2016 (Sheldrick, 2015b)
;
_computing_structure_solution
;
SHELXT (Sheldrick, 2015a)
;
_diffrn_ambient_temperature 100(2)
_diffrn_measured_fraction_theta_full 1.000
_diffrn_measured_fraction_theta_max 0.998
_diffrn_measurement_device_type 'Bruker APEXII CCD'
_diffrn_measurement_method '\w and \f scans'
_diffrn_radiation_type MoK\a
_diffrn_radiation_wavelength 0.71073
_diffrn_reflns_av_R_equivalents 0.0476
_diffrn_reflns_limit_h_max 9
_diffrn_reflns_limit_h_min -9
_diffrn_reflns_limit_k_max 21
_diffrn_reflns_limit_k_min -21
_diffrn_reflns_limit_l_max 31
_diffrn_reflns_limit_l_min -26
_diffrn_reflns_number 21194
_diffrn_reflns_theta_full 25.500
_diffrn_reflns_theta_max 27.164
_diffrn_reflns_theta_min 1.474
_exptl_absorpt_coefficient_mu 1.646
_exptl_absorpt_correction_T_max 0.7455
_exptl_absorpt_correction_T_min 0.6164
_exptl_absorpt_correction_type multi-scan
_exptl_absorpt_process_details
;
(SADABS; Sheldrick, 1996)
;
_exptl_crystal_colour green
_exptl_crystal_density_diffrn 1.739
_exptl_crystal_description plate
_exptl_crystal_F_000 1616
_exptl_crystal_size_max 0.33
_exptl_crystal_size_mid 0.27
_exptl_crystal_size_min 0.09
_refine_diff_density_max 0.632
_refine_diff_density_min -0.524
_refine_ls_extinction_method none
_refine_ls_goodness_of_fit_ref 1.023
_refine_ls_hydrogen_treatment mixed
_refine_ls_matrix_type full
_refine_ls_number_parameters 470
_refine_ls_number_reflns 6730
_refine_ls_number_restraints 30
_refine_ls_restrained_S_all 1.053
_refine_ls_R_factor_all 0.0524
_refine_ls_R_factor_gt 0.0361
_refine_ls_shift/su_max 0.001
_refine_ls_shift/su_mean 0.000
_refine_ls_structure_factor_coef Fsqd
_refine_ls_weighting_details 'w=1/[\s^2^(Fo^2^)+(0.0319P)^2^+1.7524P] where P=(Fo^2^+2Fc^2^)/3'
_refine_ls_weighting_scheme calc
_refine_ls_wR_factor_gt 0.0773
_refine_ls_wR_factor_ref 0.0840
_reflns_number_gt 5328
_reflns_number_total 6730
_reflns_threshold_expression 'I > 2\s(I)'
_cod_data_source_file hg5497sup1.cif
_cod_data_source_block I
_cod_original_sg_symbol_H-M 'P 21/c'
_cod_database_code 2311480
_shelx_space_group_comment
;
The symmetry employed for this shelxl refinement is uniquely defined
by the following loop, which should always be used as a source of
symmetry information in preference to the above space-group names.
They are only intended as comments.
;

loop_
_space_group_symop_operation_xyz
'x, y, z'
'-x, y+1/2, -z+1/2'
'-x, -y, -z'
'x, -y-1/2, z-1/2'

loop_
_atom_site_type_symbol
_atom_site_label
_atom_site_fract_x
_atom_site_fract_y
_atom_site_fract_z
_atom_site_U_iso_or_equiv
_atom_site_adp_type
_atom_site_calc_flag
_atom_site_occupancy
_atom_site_disorder_assembly
_atom_site_disorder_group
Cu Cu1 0.53169(4) 0.71966(2) 0.40451(2) 0.01326(9) Uani d 1 . .
Cu Cu2 0.64416(4) 0.80469(2) 0.51354(2) 0.01310(9) Uani d 1 . .
O O1 0.6427(2) 0.69899(10) 0.48067(7) 0.0151(4) Uani d 1 . .
O O2 0.6100(2) 0.82773(10) 0.43452(7) 0.0135(4) Uani d 1 . .
O O1W 0.7788(3) 0.71972(15) 0.36159(12) 0.0325(6) Uani d 1 . .
H H1W1 0.817(5) 0.681(2) 0.3507(16) 0.039(12) Uiso d 1 . .
H H1W2 0.853(6) 0.737(2) 0.3817(18) 0.052(15) Uiso d 1 . .
N N1 0.3377(3) 0.75810(14) 0.34554(9) 0.0193(5) Uani d 1 . .
N N2 0.4813(3) 0.60696(13) 0.39084(9) 0.0171(5) Uani d 1 . .
N N3 0.5957(3) 0.76882(12) 0.58799(9) 0.0156(5) Uani d 1 . .
N N4 0.7050(3) 0.91277(12) 0.53591(9) 0.0138(5) Uani d 1 . .
C C1 0.7146(3) 0.63049(15) 0.50207(11) 0.0134(5) Uani d 1 . .
C C2 0.8316(4) 0.62923(16) 0.55200(11) 0.0167(6) Uani d 1 . .
H H2A 0.863612 0.677602 0.570836 0.020 Uiso calc 1 . .
C C3 0.9025(4) 0.55874(16) 0.57481(12) 0.0205(6) Uani d 1 . .
H H3A 0.981089 0.559415 0.609192 0.025 Uiso calc 1 . .
C C4 0.8600(4) 0.48728(16) 0.54803(12) 0.0200(6) Uani d 1 . .
H H4A 0.907928 0.438987 0.563871 0.024 Uiso calc 1 . .
C C5 0.7471(4) 0.48759(15) 0.49813(12) 0.0193(6) Uani d 1 . .
H H5A 0.718640 0.438848 0.479376 0.023 Uiso calc 1 . .
C C6 0.6727(3) 0.55813(15) 0.47409(11) 0.0142(5) Uani d 1 . .
C C7 0.5537(4) 0.55121(16) 0.42186(12) 0.0176(6) Uani d 1 . .
H H7A 0.526014 0.498850 0.409090 0.021 Uiso calc 1 . .
C C8 0.3594(4) 0.58258(17) 0.34059(12) 0.0244(7) Uani d 1 . .
H H8A 0.233446 0.582239 0.348750 0.029 Uiso calc 1 . .
H H8B 0.390221 0.528104 0.330182 0.029 Uiso calc 1 . .
C C9 0.3735(4) 0.63824(19) 0.29198(12) 0.0289(7) Uani d 1 . .
H H9A 0.502428 0.647341 0.288949 0.035 Uiso calc 1 . .
H H9B 0.316666 0.612975 0.257015 0.035 Uiso calc 1 . .
C C10 0.2835(4) 0.71639(18) 0.29886(12) 0.0249(7) Uani d 1 . .
C C11 0.1474(5) 0.7452(2) 0.25888(14) 0.0369(9) Uani d 1 . .
H H11A 0.111041 0.715564 0.225904 0.044 Uiso calc 1 . .
C C12 0.0651(4) 0.8162(2) 0.26675(14) 0.0385(9) Uani d 1 . .
H H12A -0.027315 0.836166 0.239380 0.046 Uiso calc 1 . .
C C13 0.1191(4) 0.8579(2) 0.31509(14) 0.0330(8) Uani d 1 . .
H H13A 0.063703 0.906905 0.321819 0.040 Uiso calc 1 . .
C C14 0.2548(4) 0.82716(17) 0.35349(12) 0.0227(6) Uani d 1 . .
H H14A 0.291391 0.855812 0.386882 0.027 Uiso calc 1 . .
C C15 0.6555(3) 0.89443(15) 0.40998(11) 0.0127(5) Uani d 1 . .
C C16 0.6481(3) 0.89741(16) 0.35177(11) 0.0169(6) Uani d 1 . .
H H16A 0.613296 0.851503 0.330261 0.020 Uiso calc 1 . .
C C17 0.6905(4) 0.96585(17) 0.32535(12) 0.0213(6) Uani d 1 . .
H H17A 0.681549 0.967031 0.285911 0.026 Uiso calc 1 . .
C C18 0.7463(4) 1.03317(17) 0.35622(12) 0.0235(6) Uani d 1 . .
H H18A 0.776552 1.080168 0.338116 0.028 Uiso calc 1 . .
C C19 0.7570(4) 1.03079(16) 0.41308(12) 0.0205(6) Uani d 1 . .
H H19A 0.796181 1.076646 0.434061 0.025 Uiso calc 1 . .
C C20 0.7118(3) 0.96260(15) 0.44124(11) 0.0144(5) Uani d 1 . .
C C21 0.7319(4) 0.96765(15) 0.50133(11) 0.0157(6) Uani d 1 . .
H H21A 0.769487 1.017465 0.517097 0.019 Uiso calc 1 . .
C C22 0.7358(4) 0.93284(15) 0.59553(11) 0.0175(6) Uani d 1 . .
H H22A 0.619579 0.947958 0.607637 0.021 Uiso calc 1 . .
H H22B 0.817965 0.978951 0.601421 0.021 Uiso calc 1 . .
C C23 0.8174(4) 0.86374(16) 0.63077(11) 0.0171(6) Uani d 1 . .
H H23A 0.920277 0.842113 0.614010 0.020 Uiso calc 1 . .
H H23B 0.864904 0.883347 0.668470 0.020 Uiso calc 1 . .
C C24 0.6844(4) 0.79844(15) 0.63580(11) 0.0165(6) Uani d 1 . .
C C25 0.6525(4) 0.76883(16) 0.68695(11) 0.0215(6) Uani d 1 . .
H H25A 0.716010 0.789744 0.720479 0.026 Uiso calc 1 . .
C C26 0.5278(4) 0.70870(16) 0.68878(12) 0.0246(7) Uani d 1 . .
H H26A 0.506907 0.687092 0.723446 0.030 Uiso calc 1 . .
C C27 0.4339(4) 0.68053(17) 0.63949(12) 0.0246(7) Uani d 1 . .
H H27A 0.344882 0.640472 0.639727 0.030 Uiso calc 1 . .
C C28 0.4720(4) 0.71164(16) 0.59010(12) 0.0199(6) Uani d 1 . .
H H28A 0.408509 0.691964 0.556180 0.024 Uiso calc 1 . .
Cl Cl1 0.84605(9) 0.52555(4) 0.28292(3) 0.02048(15) Uani d 1 . .
O O11 1.0053(5) 0.5149(3) 0.25905(18) 0.0327(13) Uani d 0.586(4) A 1
O O12 0.8916(5) 0.57231(19) 0.33492(12) 0.0341(11) Uani d 0.586(4) A 1
O O13 0.7085(5) 0.5647(3) 0.24778(15) 0.0414(13) Uani d 0.586(4) A 1
O O14 0.7827(5) 0.45020(19) 0.30101(17) 0.0399(12) Uani d 0.586(4) A 1
O O11A 1.0101(6) 0.4844(3) 0.2771(2) 0.0227(15) Uani d 0.414(4) A 2
O O12A 0.8864(6) 0.60924(18) 0.28866(18) 0.0245(14) Uani d 0.414(4) A 2
O O13A 0.7265(6) 0.5176(3) 0.22912(15) 0.0247(13) Uani d 0.414(4) A 2
O O14A 0.7602(6) 0.4962(3) 0.32548(17) 0.0297(15) Uani d 0.414(4) A 2
Cl Cl2 0.12635(9) 0.78538(4) 0.48455(3) 0.02373(16) Uani d 1 . .
O O21 0.2961(2) 0.82746(11) 0.49259(8) 0.0234(4) Uani d 1 . .
O O22 0.1576(3) 0.70495(11) 0.47020(10) 0.0387(6) Uani d 1 . .
O O23 0.0085(3) 0.82239(14) 0.43977(10) 0.0504(7) Uani d 1 . .
O O24 0.0460(3) 0.78881(13) 0.53443(10) 0.0478(7) Uani d 1 . .

loop_
_atom_site_aniso_label
_atom_site_aniso_U_11
_atom_site_aniso_U_22
_atom_site_aniso_U_33
_atom_site_aniso_U_12
_atom_site_aniso_U_13
_atom_site_aniso_U_23
Cu1 0.01441(17) 0.01313(16) 0.01154(16) -0.00321(12) -0.00060(12) -0.00125(13)
Cu2 0.01958(18) 0.00892(15) 0.01046(16) -0.00099(13) 0.00097(12) -0.00080(12)
O1 0.0207(10) 0.0102(9) 0.0131(9) 0.0009(7) -0.0016(8) -0.0004(7)
O2 0.0150(9) 0.0123(9) 0.0130(9) -0.0024(7) 0.0014(7) -0.0006(7)
O1W 0.0282(14) 0.0264(13) 0.0465(16) -0.0081(11) 0.0175(12) -0.0170(12)
N1 0.0192(12) 0.0215(12) 0.0161(12) -0.0064(10) -0.0012(9) 0.0054(10)
N2 0.0167(12) 0.0193(12) 0.0151(12) -0.0051(9) 0.0015(9) -0.0066(10)
N3 0.0208(12) 0.0122(11) 0.0140(11) 0.0003(9) 0.0036(9) -0.0008(9)
N4 0.0155(11) 0.0125(11) 0.0128(11) 0.0012(9) 0.0004(9) -0.0025(9)
C1 0.0126(13) 0.0127(13) 0.0150(13) -0.0008(10) 0.0026(10) 0.0014(10)
C2 0.0183(14) 0.0144(13) 0.0172(14) -0.0016(11) 0.0025(11) -0.0009(11)
C3 0.0171(14) 0.0192(14) 0.0253(16) 0.0008(11) 0.0036(12) 0.0076(12)
C4 0.0169(14) 0.0158(14) 0.0289(16) 0.0038(11) 0.0086(12) 0.0090(12)
C5 0.0209(15) 0.0095(13) 0.0297(16) -0.0001(11) 0.0108(12) -0.0006(12)
C6 0.0121(13) 0.0127(13) 0.0184(14) -0.0019(10) 0.0046(10) 0.0012(11)
C7 0.0177(14) 0.0120(13) 0.0240(15) -0.0045(11) 0.0055(12) -0.0053(11)
C8 0.0286(17) 0.0223(15) 0.0200(15) -0.0095(13) -0.0041(12) -0.0071(12)
C9 0.0353(18) 0.0369(18) 0.0140(14) -0.0166(15) 0.0017(13) -0.0082(13)
C10 0.0237(16) 0.0347(17) 0.0146(14) -0.0182(13) -0.0026(12) 0.0063(13)
C11 0.036(2) 0.048(2) 0.0235(17) -0.0229(17) -0.0080(14) 0.0092(16)
C12 0.0251(18) 0.053(2) 0.0311(19) -0.0159(16) -0.0167(14) 0.0215(17)
C13 0.0207(16) 0.0354(18) 0.040(2) -0.0048(14) -0.0069(14) 0.0178(16)
C14 0.0196(15) 0.0235(15) 0.0240(16) -0.0066(12) -0.0010(12) 0.0044(13)
C15 0.0088(12) 0.0137(13) 0.0148(13) -0.0003(10) -0.0006(10) 0.0031(10)
C16 0.0153(14) 0.0177(14) 0.0169(14) -0.0034(11) -0.0004(11) 0.0005(11)
C17 0.0211(15) 0.0279(16) 0.0143(14) -0.0051(12) 0.0003(11) 0.0057(12)
C18 0.0248(16) 0.0210(15) 0.0232(16) -0.0083(12) -0.0012(12) 0.0104(13)
C19 0.0232(15) 0.0136(13) 0.0238(15) -0.0038(11) 0.0002(12) 0.0015(12)
C20 0.0135(13) 0.0133(13) 0.0160(14) 0.0015(10) 0.0005(10) 0.0011(11)
C21 0.0173(14) 0.0083(12) 0.0206(14) -0.0005(10) -0.0009(11) -0.0032(11)
C22 0.0230(15) 0.0138(13) 0.0154(14) -0.0024(11) 0.0019(11) -0.0031(11)
C23 0.0194(14) 0.0191(14) 0.0124(13) -0.0025(11) 0.0009(11) -0.0024(11)
C24 0.0167(14) 0.0158(13) 0.0175(14) 0.0051(11) 0.0040(11) -0.0011(11)
C25 0.0299(16) 0.0223(15) 0.0126(13) 0.0070(12) 0.0044(12) -0.0011(12)
C26 0.0381(18) 0.0204(15) 0.0181(15) 0.0036(13) 0.0136(13) 0.0034(12)
C27 0.0319(17) 0.0185(15) 0.0259(16) -0.0025(12) 0.0126(13) 0.0004(13)
C28 0.0255(16) 0.0156(14) 0.0188(14) -0.0007(11) 0.0042(12) -0.0018(11)
Cl1 0.0191(3) 0.0175(3) 0.0249(4) 0.0010(3) 0.0035(3) 0.0016(3)
O11 0.022(2) 0.044(3) 0.035(3) -0.008(2) 0.014(2) -0.016(2)
O12 0.051(3) 0.027(2) 0.023(2) 0.0146(18) 0.0019(18) -0.0074(17)
O13 0.041(3) 0.048(3) 0.033(3) 0.021(2) 0.001(2) 0.019(2)
O14 0.058(3) 0.031(2) 0.032(3) -0.013(2) 0.013(2) 0.010(2)
O11A 0.018(3) 0.029(4) 0.020(3) 0.001(2) 0.001(2) -0.008(3)
O12A 0.036(3) 0.012(2) 0.026(3) -0.002(2) 0.003(2) -0.003(2)
O13A 0.025(3) 0.024(3) 0.021(3) -0.001(2) -0.007(2) -0.001(2)
O14A 0.031(3) 0.039(4) 0.021(3) 0.000(3) 0.011(2) 0.020(3)
Cl2 0.0191(4) 0.0171(3) 0.0371(4) -0.0021(3) 0.0110(3) -0.0043(3)
O21 0.0161(10) 0.0262(11) 0.0285(11) -0.0041(8) 0.0052(8) 0.0001(9)
O22 0.0504(16) 0.0196(11) 0.0480(15) -0.0036(10) 0.0140(12) -0.0149(11)
O23 0.0166(12) 0.0536(16) 0.077(2) 0.0060(11) -0.0057(12) 0.0130(15)
O24 0.0596(17) 0.0368(14) 0.0570(17) -0.0252(12) 0.0431(14) -0.0218(12)

loop_
_atom_type_symbol
_atom_type_description
_atom_type_scat_dispersion_real
_atom_type_scat_dispersion_imag
_atom_type_scat_source
C C 0.0033 0.0016 'International Tables Vol C Tables 4.2.6.8 and 6.1.1.4'
H H 0.0000 0.0000 'International Tables Vol C Tables 4.2.6.8 and 6.1.1.4'
N N 0.0061 0.0033 'International Tables Vol C Tables 4.2.6.8 and 6.1.1.4'
O O 0.0106 0.0060 'International Tables Vol C Tables 4.2.6.8 and 6.1.1.4'
Cl Cl 0.1484 0.1585 'International Tables Vol C Tables 4.2.6.8 and 6.1.1.4'
Cu Cu 0.3201 1.2651 'International Tables Vol C Tables 4.2.6.8 and 6.1.1.4'

loop_
_geom_angle_atom_site_label_1
_geom_angle_atom_site_label_2
_geom_angle_atom_site_label_3
_geom_angle
O1 Cu1 N2 91.85(8)
O1 Cu1 N1 155.14(9)
N2 Cu1 N1 95.26(10)
O1 Cu1 O2 75.95(7)
N2 Cu1 O2 167.78(8)
N1 Cu1 O2 96.23(8)
O1 Cu1 O1W 99.89(9)
N2 Cu1 O1W 94.19(9)
N1 Cu1 O1W 103.30(10)
O2 Cu1 O1W 87.20(9)
O1 Cu1 Cu2 39.31(5)
N2 Cu1 Cu2 129.24(7)
N1 Cu1 Cu2 123.81(7)
O2 Cu1 Cu2 39.21(5)
O1W Cu1 Cu2 105.09(8)
O2 Cu2 N4 94.63(8)
O2 Cu2 O1 77.71(7)
N4 Cu2 O1 163.92(8)
O2 Cu2 N3 161.00(9)
N4 Cu2 N3 95.65(9)
O1 Cu2 N3 95.83(8)
O2 Cu2 O21 77.88(7)
N4 Cu2 O21 95.97(8)
O1 Cu2 O21 96.18(7)
N3 Cu2 O21 85.18(8)
O2 Cu2 Cu1 41.24(5)
N4 Cu2 Cu1 135.80(7)
O1 Cu2 Cu1 39.13(5)
N3 Cu2 Cu1 125.94(6)
O21 Cu2 Cu1 75.74(4)
C1 O1 Cu1 127.77(16)
C1 O1 Cu2 130.37(16)
Cu1 O1 Cu2 101.56(8)
C15 O2 Cu2 127.02(16)
C15 O2 Cu1 132.68(16)
Cu2 O2 Cu1 99.55(8)
Cu1 O1W H1W1 122(3)
Cu1 O1W H1W2 106(3)
H1W1 O1W H1W2 106(4)
C10 N1 C14 118.9(3)
C10 N1 Cu1 122.3(2)
C14 N1 Cu1 118.78(19)
C7 N2 C8 116.3(2)
C7 N2 Cu1 124.14(19)
C8 N2 Cu1 119.54(18)
C28 N3 C24 119.4(2)
C28 N3 Cu2 118.00(18)
C24 N3 Cu2 122.56(18)
C21 N4 C22 117.3(2)
C21 N4 Cu2 123.24(18)
C22 N4 Cu2 119.30(16)
O1 C1 C2 121.1(2)
O1 C1 C6 120.6(2)
C2 C1 C6 118.4(2)
C3 C2 C1 121.3(3)
C3 C2 H2A 119.4
C1 C2 H2A 119.4
C2 C3 C4 120.7(3)
C2 C3 H3A 119.6
C4 C3 H3A 119.6
C5 C4 C3 118.8(3)
C5 C4 H4A 120.6
C3 C4 H4A 120.6
C4 C5 C6 121.8(3)
C4 C5 H5A 119.1
C6 C5 H5A 119.1
C5 C6 C1 119.1(2)
C5 C6 C7 117.0(2)
C1 C6 C7 123.9(2)
N2 C7 C6 127.9(2)
N2 C7 H7A 116.1
C6 C7 H7A 116.1
N2 C8 C9 111.4(2)
N2 C8 H8A 109.3
C9 C8 H8A 109.3
N2 C8 H8B 109.3
C9 C8 H8B 109.3
H8A C8 H8B 108.0
C10 C9 C8 112.0(2)
C10 C9 H9A 109.2
C8 C9 H9A 109.2
C10 C9 H9B 109.2
C8 C9 H9B 109.2
H9A C9 H9B 107.9
N1 C10 C11 120.5(3)
N1 C10 C9 117.8(3)
C11 C10 C9 121.7(3)
C12 C11 C10 120.4(3)
C12 C11 H11A 119.8
C10 C11 H11A 119.8
C11 C12 C13 118.8(3)
C11 C12 H12A 120.6
C13 C12 H12A 120.6
C14 C13 C12 118.8(3)
C14 C13 H13A 120.6
C12 C13 H13A 120.6
N1 C14 C13 122.6(3)
N1 C14 H14A 118.7
C13 C14 H14A 118.7
O2 C15 C16 120.0(2)
O2 C15 C20 121.5(2)
C16 C15 C20 118.5(2)
C17 C16 C15 121.2(3)
C17 C16 H16A 119.4
C15 C16 H16A 119.4
C16 C17 C18 120.3(3)
C16 C17 H17A 119.8
C18 C17 H17A 119.8
C19 C18 C17 119.2(3)
C19 C18 H18A 120.4
C17 C18 H18A 120.4
C18 C19 C20 122.0(3)
C18 C19 H19A 119.0
C20 C19 H19A 119.0
C19 C20 C15 118.8(2)
C19 C20 C21 116.4(2)
C15 C20 C21 124.8(2)
N4 C21 C20 127.7(2)
N4 C21 H21A 116.1
C20 C21 H21A 116.1
N4 C22 C23 111.7(2)
N4 C22 H22A 109.3
C23 C22 H22A 109.3
N4 C22 H22B 109.3
C23 C22 H22B 109.3
H22A C22 H22B 107.9
C24 C23 C22 113.0(2)
C24 C23 H23A 109.0
C22 C23 H23A 109.0
C24 C23 H23B 109.0
C22 C23 H23B 109.0
H23A C23 H23B 107.8
N3 C24 C25 120.6(3)
N3 C24 C23 117.0(2)
C25 C24 C23 122.5(3)
C26 C25 C24 119.7(3)
C26 C25 H25A 120.2
C24 C25 H25A 120.2
C27 C26 C25 119.1(3)
C27 C26 H26A 120.4
C25 C26 H26A 120.4
C28 C27 C26 118.7(3)
C28 C27 H27A 120.7
C26 C27 H27A 120.7
N3 C28 C27 122.5(3)
N3 C28 H28A 118.8
C27 C28 H28A 118.8
O13 Cl1 O11 113.6(2)
O14A Cl1 O11A 113.2(3)
O13 Cl1 O14 110.8(2)
O11 Cl1 O14 110.2(2)
O14A Cl1 O12A 113.0(3)
O11A Cl1 O12A 108.2(3)
O14A Cl1 O13A 109.8(2)
O11A Cl1 O13A 106.7(3)
O12A Cl1 O13A 105.4(2)
O13 Cl1 O12 108.9(2)
O11 Cl1 O12 108.2(2)
O14 Cl1 O12 104.8(2)
O24 Cl2 O22 110.39(13)
O24 Cl2 O23 109.59(15)
O22 Cl2 O23 109.41(14)
O24 Cl2 O21 109.51(13)
O22 Cl2 O21 109.20(12)
O23 Cl2 O21 108.70(13)
Cl2 O21 Cu2 141.99(12)

loop_
_geom_bond_atom_site_label_1
_geom_bond_atom_site_label_2
_geom_bond_distance
_geom_bond_publ_flag
Cu1 O1 1.9469(18) y
Cu1 N2 1.959(2) y
Cu1 N1 1.996(2) y
Cu1 O2 2.0204(17) y
Cu1 O1W 2.248(2) y
Cu1 Cu2 3.0225(5) y
Cu2 O2 1.9375(18) y
Cu2 N4 1.940(2) y
Cu2 O1 1.9545(17) y
Cu2 N3 1.987(2) y
Cu2 O21 2.6101(18) y
O1 C1 1.348(3) ?
O2 C15 1.340(3) ?
O1W H1W1 0.77(4) ?
O1W H1W2 0.75(4) ?
N1 C10 1.347(4) ?
N1 C14 1.348(4) ?
N2 C7 1.277(3) ?
N2 C8 1.474(3) ?
N3 C28 1.343(3) ?
N3 C24 1.348(3) ?
N4 C21 1.285(3) ?
N4 C22 1.472(3) ?
C1 C2 1.390(4) ?
C1 C6 1.411(4) ?
C2 C3 1.386(4) ?
C2 H2A 0.9500 ?
C3 C4 1.386(4) ?
C3 H3A 0.9500 ?
C4 C5 1.374(4) ?
C4 H4A 0.9500 ?
C5 C6 1.406(4) ?
C5 H5A 0.9500 ?
C6 C7 1.446(4) ?
C7 H7A 0.9500 ?
C8 C9 1.524(4) ?
C8 H8A 0.9900 ?
C8 H8B 0.9900 ?
C9 C10 1.502(4) ?
C9 H9A 0.9900 ?
C9 H9B 0.9900 ?
C10 C11 1.391(4) ?
C11 C12 1.373(5) ?
C11 H11A 0.9500 ?
C12 C13 1.379(5) ?
C12 H12A 0.9500 ?
C13 C14 1.378(4) ?
C13 H13A 0.9500 ?
C14 H14A 0.9500 ?
C15 C16 1.407(4) ?
C15 C20 1.409(4) ?
C16 C17 1.380(4) ?
C16 H16A 0.9500 ?
C17 C18 1.392(4) ?
C17 H17A 0.9500 ?
C18 C19 1.371(4) ?
C18 H18A 0.9500 ?
C19 C20 1.405(4) ?
C19 H19A 0.9500 ?
C20 C21 1.447(4) ?
C21 H21A 0.9500 ?
C22 C23 1.522(4) ?
C22 H22A 0.9900 ?
C22 H22B 0.9900 ?
C23 C24 1.502(4) ?
C23 H23A 0.9900 ?
C23 H23B 0.9900 ?
C24 C25 1.390(4) ?
C25 C26 1.384(4) ?
C25 H25A 0.9500 ?
C26 C27 1.382(4) ?
C26 H26A 0.9500 ?
C27 C28 1.375(4) ?
C27 H27A 0.9500 ?
C28 H28A 0.9500 ?
Cl1 O14A 1.383(3) ?
Cl1 O13 1.405(3) ?
Cl1 O11 1.408(3) ?
Cl1 O11A 1.435(3) ?
Cl1 O14 1.448(3) ?
Cl1 O12A 1.448(3) ?
Cl1 O13A 1.480(3) ?
Cl1 O12 1.486(3) ?
Cl2 O24 1.4271(19) ?
Cl2 O22 1.4296(18) ?
Cl2 O23 1.441(2) ?
Cl2 O21 1.4443(18) ?

loop_
_geom_hbond_atom_site_label_D
_geom_hbond_atom_site_label_H
_geom_hbond_atom_site_label_A
_geom_hbond_site_symmetry_A
_geom_hbond_distance_DH
_geom_hbond_distance_HA
_geom_hbond_distance_DA
_geom_hbond_angle_DHA
O1W H1W1 O12 . 0.77(4) 1.98(4) 2.735(4) 168(4)
O1W H1W1 O12A . 0.77(4) 2.06(4) 2.769(5) 153(4)
O1W H1W2 O23 1_655 0.75(4) 2.23(4) 2.938(4) 160(4)
C2 H2A N3 . 0.95 2.61 3.142(3) 116.0
C2 H2A O24 1_655 0.95 2.55 3.196(3) 125.2
C8 H8A O12 1_455 0.99 2.54 3.488(5) 160.8
C9 H9A O13 . 0.99 2.40 3.121(5) 129.2
C14 H14A O2 . 0.95 2.54 3.073(3) 115.5
C14 H14A O21 . 0.95 2.60 3.345(4) 135.1
C16 H16A O1W . 0.95 2.61 3.154(4) 117.0
C16 H16A N1 . 0.95 2.66 3.294(3) 124.3
C23 H23A O24 1_655 0.99 2.44 3.336(3) 150.7
C23 H23B O13 4_576 0.99 2.55 3.293(4) 132.1
C23 H23B O13A 4_576 0.99 2.54 3.261(5) 129.2
C25 H25A O13 4_576 0.95 2.55 3.175(4) 123.7
C25 H25A O12A 4_576 0.95 2.58 3.488(5) 159.3
C27 H27A O14 3_666 0.95 2.39 3.202(4) 143.1
C27 H27A O14A 3_666 0.95 2.62 3.477(5) 150.8
C28 H28A Cl2 . 0.95 2.99 3.594(3) 123.0
C28 H28A O22 . 0.95 2.61 3.473(4) 151.4

loop_
_geom_torsion_atom_site_label_1
_geom_torsion_atom_site_label_2
_geom_torsion_atom_site_label_3
_geom_torsion_atom_site_label_4
_geom_torsion
Cu1 O1 C1 C2 162.18(18)
Cu2 O1 C1 C2 -10.3(3)
Cu1 O1 C1 C6 -17.7(3)
Cu2 O1 C1 C6 169.79(17)
O1 C1 C2 C3 178.5(2)
C6 C1 C2 C3 -1.7(4)
C1 C2 C3 C4 0.7(4)
C2 C3 C4 C5 0.5(4)
C3 C4 C5 C6 -0.7(4)
C4 C5 C6 C1 -0.2(4)
C4 C5 C6 C7 -179.1(2)
O1 C1 C6 C5 -178.7(2)
C2 C1 C6 C5 1.4(4)
O1 C1 C6 C7 0.1(4)
C2 C1 C6 C7 -179.8(2)
C8 N2 C7 C6 -177.8(3)
Cu1 N2 C7 C6 5.1(4)
C5 C6 C7 N2 -174.8(3)
C1 C6 C7 N2 6.4(4)
C7 N2 C8 C9 -144.5(3)
Cu1 N2 C8 C9 32.8(3)
N2 C8 C9 C10 -73.9(3)
C14 N1 C10 C11 1.7(4)
Cu1 N1 C10 C11 179.8(2)
C14 N1 C10 C9 -177.8(2)
Cu1 N1 C10 C9 0.3(3)
C8 C9 C10 N1 56.1(3)
C8 C9 C10 C11 -123.4(3)
N1 C10 C11 C12 -0.7(4)
C9 C10 C11 C12 178.8(3)
C10 C11 C12 C13 -0.5(5)
C11 C12 C13 C14 0.6(5)
C10 N1 C14 C13 -1.5(4)
Cu1 N1 C14 C13 -179.7(2)
C12 C13 C14 N1 0.4(5)
Cu2 O2 C15 C16 169.93(18)
Cu1 O2 C15 C16 1.9(4)
Cu2 O2 C15 C20 -10.0(3)
Cu1 O2 C15 C20 -177.95(17)
O2 C15 C16 C17 178.6(2)
C20 C15 C16 C17 -1.5(4)
C15 C16 C17 C18 1.7(4)
C16 C17 C18 C19 -0.6(4)
C17 C18 C19 C20 -0.6(4)
C18 C19 C20 C15 0.7(4)
C18 C19 C20 C21 179.0(3)
O2 C15 C20 C19 -179.7(2)
C16 C15 C20 C19 0.4(4)
O2 C15 C20 C21 2.1(4)
C16 C15 C20 C21 -177.8(2)
C22 N4 C21 C20 179.8(2)
Cu2 N4 C21 C20 4.4(4)
C19 C20 C21 N4 -177.5(3)
C15 C20 C21 N4 0.8(4)
C21 N4 C22 C23 -143.3(2)
Cu2 N4 C22 C23 32.2(3)
N4 C22 C23 C24 -73.3(3)
C28 N3 C24 C25 1.8(4)
Cu2 N3 C24 C25 -176.81(19)
C28 N3 C24 C23 -178.4(2)
Cu2 N3 C24 C23 3.0(3)
C22 C23 C24 N3 53.7(3)
C22 C23 C24 C25 -126.4(3)
N3 C24 C25 C26 -0.4(4)
C23 C24 C25 C26 179.8(3)
C24 C25 C26 C27 -1.5(4)
C25 C26 C27 C28 2.0(4)
C24 N3 C28 C27 -1.3(4)
Cu2 N3 C28 C27 177.4(2)
C26 C27 C28 N3 -0.6(4)
O24 Cl2 O21 Cu2 100.6(2)
O22 Cl2 O21 Cu2 -20.4(2)
O23 Cl2 O21 Cu2 -139.70(19)
